data_4085182
loop_
_publ_author_name
'Chen, Runhai'
'Yao, Changguang'
'Wang, Meiyan'
'Xie, Hongyan'
'Wu, Chunji'
'Cui, Dongmei'

_publ_section_title
;
 Synthesis of Heterocyclic-Fused Cyclopentadienyl Scandium Complexes and
 the Catalysis for Copolymerization of Ethylene and Dicyclopentadiene
;
_journal_issue 2
_journal_name_full Organometallics
_journal_page_first 455
_journal_paper_doi 10.1021/om500992v
_journal_volume 34
_journal_year 2015
_chemical_formula_sum 'C27.06 H43.17 O S Sc Si2'
_chemical_formula_weight 517.71
_chemical_name_systematic
; 
 ? 
;
_space_group_IT_number 4
_symmetry_cell_setting monoclinic
_symmetry_space_group_name_Hall 'P 2yb'
_symmetry_space_group_name_H-M 'P 1 21 1'
_atom_sites_solution_hydrogens geom
_atom_sites_solution_primary direct
_atom_sites_solution_secondary difmap
_audit_creation_method SHELXL-97
_cell_angle_alpha 90.00
_cell_angle_beta 114.7940(10)
_cell_angle_gamma 90.00
_cell_formula_units_Z 2
_cell_length_a 10.0876(6)
_cell_length_b 16.3094(10)
_cell_length_c 10.1794(6)
_cell_measurement_temperature 185(2)
_cell_volume 1520.37(16)
_computing_structure_refinement 'SHELXL-97 (Sheldrick, 1997)'
_computing_structure_solution 'SHELXS-97 (Sheldrick, 1990)'
_diffrn_ambient_temperature 185(2)
_diffrn_measured_fraction_theta_full 0.993
_diffrn_measured_fraction_theta_max 0.993
_diffrn_radiation_monochromator graphite
_diffrn_radiation_source 'fine-focus sealed tube'
_diffrn_radiation_type MoK\a
_diffrn_radiation_wavelength 0.71073
_diffrn_reflns_av_R_equivalents 0.0294
_diffrn_reflns_av_sigmaI/netI 0.0534
_diffrn_reflns_limit_h_max 12
_diffrn_reflns_limit_h_min -9
_diffrn_reflns_limit_k_max 20
_diffrn_reflns_limit_k_min -15
_diffrn_reflns_limit_l_max 12
_diffrn_reflns_limit_l_min -11
_diffrn_reflns_number 8206
_diffrn_reflns_theta_full 26.07
_diffrn_reflns_theta_max 26.07
_diffrn_reflns_theta_min 2.20
_exptl_absorpt_coefficient_mu 0.406
_exptl_absorpt_correction_T_max 0.9417
_exptl_absorpt_correction_T_min 0.9233
_exptl_absorpt_correction_type multi-scan
_exptl_crystal_density_diffrn 1.131
_exptl_crystal_density_method 'not measured'
_exptl_crystal_description block
_exptl_crystal_F_000 557
_exptl_crystal_size_max 0.20
_exptl_crystal_size_mid 0.18
_exptl_crystal_size_min 0.15
_refine_diff_density_max 0.286
_refine_diff_density_min -0.307
_refine_diff_density_rms 0.049
_refine_ls_abs_structure_details 'Flack H D (1983), Acta Cryst. A39, 876-881'
_refine_ls_abs_structure_Flack 0.01(4)
_refine_ls_extinction_method none
_refine_ls_goodness_of_fit_ref 1.017
_refine_ls_hydrogen_treatment constr
_refine_ls_matrix_type full
_refine_ls_number_parameters 311
_refine_ls_number_reflns 5083
_refine_ls_number_restraints 31
_refine_ls_restrained_S_all 1.028
_refine_ls_R_factor_all 0.0548
_refine_ls_R_factor_gt 0.0472
_refine_ls_shift/su_max 0.001
_refine_ls_shift/su_mean 0.000
_refine_ls_structure_factor_coef Fsqd
_refine_ls_weighting_details 'calc w=1/[\s^2^(Fo^2^)+(0.0487P)^2^+0.4391P] where P=(Fo^2^+2Fc^2^)/3'
_refine_ls_weighting_scheme calc
_refine_ls_wR_factor_gt 0.1037
_refine_ls_wR_factor_ref 0.1094
_reflns_number_gt 4521
_reflns_number_total 5083
_reflns_threshold_expression >2sigma(I)
_cod_data_source_file om500992v_si_002.cif
_cod_data_source_block 2
_cod_depositor_comments
;
The following automatic conversions were performed:

'_symmetry_cell_setting' value 'Monoclinic' changed to 'monoclinic'
according to
/home/saulius/struct/COD-crude-data--automatic-downloads/rss-feeds/ACS/lib/dictionaries/cif_core.dic
dictionary named 'cif_core.dic' version 2.4.2 from 2011-04-26.

Automatic conversion script
Id: cif_fix_values 2935 2014-11-11 08:27:57Z andrius 

 Adding full bibliography for 4085181--4085183.cif.
;
_cod_original_sg_symbol_H-M P2(1)
_cod_database_code 4085182

loop_
_symmetry_equiv_pos_as_xyz
'x, y, z'
'-x, y+1/2, -z'

loop_
_atom_site_label
_atom_site_type_symbol
_atom_site_fract_x
_atom_site_fract_y
_atom_site_fract_z
_atom_site_U_iso_or_equiv
_atom_site_adp_type
_atom_site_occupancy
_atom_site_symmetry_multiplicity
_atom_site_calc_flag
_atom_site_refinement_flags
_atom_site_disorder_assembly
_atom_site_disorder_group
Sc1 Sc 0.73636(7) 0.12111(4) 0.72945(6) 0.03129(16) Uani 1 1 d . . .
O1 O 0.5911(3) 0.20578(16) 0.5755(3) 0.0459(7) Uani 1 1 d . . .
S1 S 0.38963(12) 0.03707(7) 0.44663(10) 0.0489(3) Uani 1 1 d . . .
Si1 Si 0.83396(13) 0.14169(7) 1.11092(11) 0.0496(3) Uani 1 1 d D . .
Si2 Si 1.01832(14) 0.27021(8) 0.76332(14) 0.0521(3) Uani 1 1 d D . .
C1 C 0.7165(4) 0.1701(2) 0.9228(4) 0.0416(9) Uani 1 1 d . A .
H1A H 0.7236 0.2292 0.9177 0.050 Uiso 1 1 calc R . .
H1B H 0.6172 0.1585 0.9091 0.050 Uiso 1 1 calc R . .
C2 C 1.0251(9) 0.1206(10) 1.1400(12) 0.080(3) Uani 0.529(6) 1 d PD A 1
H2A H 1.0260 0.0783 1.0747 0.121 Uiso 0.529(6) 1 calc PR A 1
H2B H 1.0804 0.1029 1.2379 0.121 Uiso 0.529(6) 1 calc PR A 1
H2C H 1.0678 0.1696 1.1222 0.121 Uiso 0.529(6) 1 calc PR A 1
C3 C 0.8970(11) 0.2253(8) 1.2428(11) 0.080(3) Uani 0.529(6) 1 d PD A 1
H3A H 0.9695 0.2569 1.2272 0.121 Uiso 0.529(6) 1 calc PR A 1
H3B H 0.9387 0.2030 1.3389 0.121 Uiso 0.529(6) 1 calc PR A 1
H3C H 0.8160 0.2599 1.2314 0.121 Uiso 0.529(6) 1 calc PR A 1
C4 C 0.761(2) 0.0625(13) 1.1922(19) 0.080(3) Uani 0.529(6) 1 d PD A 1
H4A H 0.6689 0.0805 1.1892 0.121 Uiso 0.529(6) 1 calc PR A 1
H4B H 0.8284 0.0534 1.2909 0.121 Uiso 0.529(6) 1 calc PR A 1
H4C H 0.7468 0.0123 1.1387 0.121 Uiso 0.529(6) 1 calc PR A 1
C2A C 1.0044(12) 0.0889(7) 1.1150(13) 0.067(2) Uani 0.471(6) 1 d PD A 2
H2A1 H 0.9763 0.0424 1.0512 0.101 Uiso 0.471(6) 1 calc PR A 2
H2A2 H 1.0643 0.0709 1.2117 0.101 Uiso 0.471(6) 1 calc PR A 2
H2A3 H 1.0585 0.1267 1.0841 0.101 Uiso 0.471(6) 1 calc PR A 2
C3A C 0.8277(15) 0.2308(7) 1.2308(11) 0.067(2) Uani 0.471(6) 1 d PD A 2
H3A1 H 0.8620 0.2799 1.2031 0.101 Uiso 0.471(6) 1 calc PR A 2
H3A2 H 0.8889 0.2185 1.3302 0.101 Uiso 0.471(6) 1 calc PR A 2
H3A3 H 0.7291 0.2388 1.2191 0.101 Uiso 0.471(6) 1 calc PR A 2
C4A C 0.749(2) 0.0563(9) 1.1713(16) 0.067(2) Uani 0.529(6) 1 d PD A 2
H4A1 H 0.6562 0.0738 1.1663 0.101 Uiso 0.529(6) 1 calc PR A 2
H4A2 H 0.8118 0.0416 1.2691 0.101 Uiso 0.529(6) 1 calc PR A 2
H4A3 H 0.7355 0.0097 1.1094 0.101 Uiso 0.529(6) 1 calc PR A 2
C5 C 0.9424(4) 0.1652(2) 0.7240(5) 0.0472(10) Uani 1 1 d . B .
H5A H 1.0185 0.1297 0.7895 0.057 Uiso 1 1 calc R . .
H5B H 0.9338 0.1526 0.6276 0.057 Uiso 1 1 calc R . .
C6 C 1.1563(15) 0.2909(9) 0.6924(18) 0.093(3) Uani 0.535(18) 1 d PD B 1
H6A H 1.2445 0.2618 0.7493 0.139 Uiso 0.535(18) 1 calc PR B 1
H6B H 1.1761 0.3486 0.6974 0.139 Uiso 0.535(18) 1 calc PR B 1
H6C H 1.1198 0.2730 0.5936 0.139 Uiso 0.535(18) 1 calc PR B 1
C7 C 1.1765(15) 0.2785(7) 0.9464(13) 0.093(3) Uani 0.535(18) 1 d PD B 1
H7A H 1.1459 0.2615 1.0197 0.139 Uiso 0.535(18) 1 calc PR B 1
H7B H 1.2094 0.3344 0.9635 0.139 Uiso 0.535(18) 1 calc PR B 1
H7C H 1.2547 0.2440 0.9494 0.139 Uiso 0.535(18) 1 calc PR B 1
C8 C 0.8905(13) 0.3501(6) 0.765(2) 0.093(3) Uani 0.535(18) 1 d PD B 1
H8A H 0.7969 0.3413 0.6861 0.139 Uiso 0.535(18) 1 calc PR B 1
H8B H 0.9271 0.4030 0.7552 0.139 Uiso 0.535(18) 1 calc PR B 1
H8C H 0.8807 0.3477 0.8548 0.139 Uiso 0.535(18) 1 calc PR B 1
C6A C 1.096(2) 0.3057(12) 0.6379(19) 0.114(5) Uani 0.465(18) 1 d PD B 2
H6A1 H 1.1469 0.2612 0.6174 0.172 Uiso 0.465(18) 1 calc PR B 2
H6A2 H 1.1631 0.3498 0.6818 0.172 Uiso 0.465(18) 1 calc PR B 2
H6A3 H 1.0189 0.3244 0.5496 0.172 Uiso 0.465(18) 1 calc PR B 2
C7A C 1.095(2) 0.2877(10) 0.9556(13) 0.114(5) Uani 0.465(18) 1 d PD B 2
H7A1 H 1.0264 0.3167 0.9804 0.172 Uiso 0.465(18) 1 calc PR B 2
H7A2 H 1.1830 0.3196 0.9836 0.172 Uiso 0.465(18) 1 calc PR B 2
H7A3 H 1.1182 0.2360 1.0053 0.172 Uiso 0.465(18) 1 calc PR B 2
C8A C 0.8721(15) 0.3459(8) 0.669(2) 0.114(5) Uani 0.465(18) 1 d PD B 2
H8A1 H 0.8647 0.3545 0.5724 0.172 Uiso 0.465(18) 1 calc PR B 2
H8A2 H 0.8951 0.3968 0.7207 0.172 Uiso 0.465(18) 1 calc PR B 2
H8A3 H 0.7808 0.3255 0.6635 0.172 Uiso 0.465(18) 1 calc PR B 2
C9 C 0.5880(6) 0.2183(3) 0.4321(5) 0.0698(14) Uani 1 1 d . . .
H9A H 0.5621 0.1680 0.3761 0.084 Uiso 1 1 calc R . .
H9B H 0.6822 0.2370 0.4394 0.084 Uiso 1 1 calc R . .
C10 C 0.4742(9) 0.2823(5) 0.3648(7) 0.110(2) Uani 1 1 d . . .
H10A H 0.5180 0.3365 0.3805 0.132 Uiso 1 1 calc R . .
H10B H 0.4221 0.2731 0.2615 0.132 Uiso 1 1 calc R . .
C11 C 0.3750(7) 0.2747(4) 0.4364(6) 0.090(2) Uani 1 1 d . . .
H11A H 0.3013 0.2332 0.3897 0.108 Uiso 1 1 calc R . .
H11B H 0.3271 0.3264 0.4350 0.108 Uiso 1 1 calc R . .
C12 C 0.4722(5) 0.2504(3) 0.5864(5) 0.0653(13) Uani 1 1 d . . .
H12A H 0.5084 0.2984 0.6474 0.078 Uiso 1 1 calc R . .
H12B H 0.4204 0.2159 0.6270 0.078 Uiso 1 1 calc R . .
C13 C 0.7058(5) -0.0016(2) 0.5684(4) 0.0448(10) Uani 1 1 d . . .
H13 H 0.7304 0.0042 0.4905 0.054 Uiso 1 1 calc R . .
C14 C 0.8002(4) -0.0254(2) 0.7112(4) 0.0420(9) Uani 1 1 d . . .
C15 C 0.7209(4) -0.0237(2) 0.7968(4) 0.0399(9) Uani 1 1 d . . .
H15 H 0.7584 -0.0352 0.8952 0.048 Uiso 1 1 calc R . .
C16 C 0.5745(4) -0.0016(2) 0.7079(4) 0.0356(8) Uani 1 1 d . . .
C17 C 0.5676(4) 0.0116(2) 0.5675(4) 0.0373(9) Uani 1 1 d . . .
C18 C 0.4369(4) 0.0111(2) 0.7162(4) 0.0368(8) Uani 1 1 d . . .
C19 C 0.3293(4) 0.0315(3) 0.5851(4) 0.0446(9) Uani 1 1 d . . .
C20 C 0.9565(5) -0.0533(3) 0.7593(6) 0.0629(13) Uani 1 1 d . . .
H20A H 0.9582 -0.1108 0.7402 0.094 Uiso 1 1 calc R . .
H20B H 1.0096 -0.0434 0.8611 0.094 Uiso 1 1 calc R . .
H20C H 1.0009 -0.0233 0.7071 0.094 Uiso 1 1 calc R . .
C21 C 0.4149(4) -0.0040(2) 0.8494(4) 0.0396(9) Uani 1 1 d . . .
C22 C 0.4558(6) -0.0786(3) 0.9197(5) 0.0612(13) Uani 1 1 d . . .
H22 H 0.4990 -0.1181 0.8845 0.073 Uiso 1 1 calc R . .
C23 C 0.4329(7) -0.0947(3) 1.0419(6) 0.0764(16) Uani 1 1 d . . .
H23 H 0.4610 -0.1451 1.0879 0.092 Uiso 1 1 calc R . .
C24 C 0.3699(6) -0.0381(4) 1.0961(5) 0.0686(14) Uani 1 1 d . . .
H24 H 0.3530 -0.0501 1.1771 0.082 Uiso 1 1 calc R . .
C25 C 0.3319(5) 0.0366(4) 1.0296(5) 0.0620(13) Uani 1 1 d . . .
H25 H 0.2917 0.0762 1.0678 0.074 Uiso 1 1 calc R . .
C26 C 0.3525(4) 0.0542(3) 0.9054(4) 0.0487(10) Uani 1 1 d . . .
H26 H 0.3243 0.1049 0.8602 0.058 Uiso 1 1 calc R . .
C27 C 0.1705(5) 0.0476(4) 0.5448(5) 0.0635(13) Uani 1 1 d . . .
H27A H 0.1479 0.0338 0.6248 0.095 Uiso 1 1 calc R . .
H27B H 0.1123 0.0147 0.4625 0.095 Uiso 1 1 calc R . .
H27C H 0.1497 0.1045 0.5214 0.095 Uiso 1 1 calc R . .

loop_
_atom_site_aniso_label
_atom_site_aniso_U_11
_atom_site_aniso_U_22
_atom_site_aniso_U_33
_atom_site_aniso_U_23
_atom_site_aniso_U_13
_atom_site_aniso_U_12
Sc1 0.0350(3) 0.0276(3) 0.0346(3) 0.0011(3) 0.0180(3) 0.0018(3)
O1 0.0507(17) 0.0444(16) 0.0402(15) 0.0098(12) 0.0168(13) 0.0073(12)
S1 0.0496(6) 0.0645(7) 0.0334(5) -0.0053(5) 0.0182(4) -0.0107(5)
Si1 0.0466(6) 0.0666(9) 0.0348(5) 0.0009(5) 0.0163(5) -0.0123(5)
Si2 0.0543(7) 0.0406(6) 0.0708(8) -0.0083(6) 0.0356(7) -0.0105(5)
C1 0.048(2) 0.038(2) 0.045(2) -0.0008(17) 0.0251(18) -0.0010(17)
C2 0.044(3) 0.128(7) 0.060(5) 0.017(4) 0.013(3) -0.013(4)
C3 0.044(3) 0.128(7) 0.060(5) 0.017(4) 0.013(3) -0.013(4)
C4 0.044(3) 0.128(7) 0.060(5) 0.017(4) 0.013(3) -0.013(4)
C2A 0.098(6) 0.059(4) 0.035(4) -0.007(3) 0.019(4) -0.018(4)
C3A 0.098(6) 0.059(4) 0.035(4) -0.007(3) 0.019(4) -0.018(4)
C4A 0.098(6) 0.059(4) 0.035(4) -0.007(3) 0.019(4) -0.018(4)
C5 0.042(2) 0.040(2) 0.069(3) 0.000(2) 0.033(2) -0.0009(17)
C6 0.099(6) 0.051(4) 0.138(8) -0.024(4) 0.060(5) -0.013(3)
C7 0.099(6) 0.051(4) 0.138(8) -0.024(4) 0.060(5) -0.013(3)
C8 0.099(6) 0.051(4) 0.138(8) -0.024(4) 0.060(5) -0.013(3)
C6A 0.166(11) 0.079(7) 0.137(9) -0.039(6) 0.101(8) -0.065(7)
C7A 0.166(11) 0.079(7) 0.137(9) -0.039(6) 0.101(8) -0.065(7)
C8A 0.166(11) 0.079(7) 0.137(9) -0.039(6) 0.101(8) -0.065(7)
C9 0.090(4) 0.073(3) 0.050(3) 0.020(2) 0.032(3) 0.003(3)
C10 0.134(6) 0.098(5) 0.075(4) 0.049(4) 0.020(4) 0.015(4)
C11 0.087(4) 0.063(4) 0.084(4) 0.024(3) 0.000(3) 0.022(3)
C12 0.059(3) 0.065(3) 0.065(3) 0.005(2) 0.019(2) 0.023(2)
C13 0.063(3) 0.035(2) 0.053(2) -0.0063(17) 0.041(2) -0.0067(18)
C14 0.049(2) 0.0219(19) 0.064(3) -0.0013(17) 0.032(2) 0.0005(16)
C15 0.045(2) 0.027(2) 0.051(2) 0.0058(16) 0.0239(19) 0.0027(16)
C16 0.044(2) 0.0309(19) 0.0384(19) -0.0035(15) 0.0233(17) -0.0042(15)
C17 0.048(2) 0.035(2) 0.0366(19) -0.0095(15) 0.0252(18) -0.0079(16)
C18 0.041(2) 0.036(2) 0.038(2) -0.0065(15) 0.0209(17) -0.0100(15)
C19 0.042(2) 0.051(2) 0.042(2) -0.0081(18) 0.0202(18) -0.0089(19)
C20 0.061(3) 0.039(3) 0.103(4) 0.005(2) 0.049(3) 0.011(2)
C21 0.039(2) 0.046(2) 0.038(2) -0.0082(17) 0.0212(17) -0.0126(17)
C22 0.101(4) 0.043(3) 0.062(3) -0.005(2) 0.056(3) -0.011(2)
C23 0.124(5) 0.059(3) 0.067(3) 0.002(3) 0.060(3) -0.018(3)
C24 0.079(4) 0.094(4) 0.052(3) -0.007(3) 0.046(3) -0.029(3)
C25 0.046(2) 0.100(4) 0.052(3) -0.018(3) 0.033(2) -0.003(3)
C26 0.040(2) 0.061(3) 0.048(2) -0.004(2) 0.0205(19) 0.0050(19)
C27 0.040(2) 0.102(4) 0.046(2) 0.000(3) 0.0157(19) -0.007(2)

loop_
_atom_type_symbol
_atom_type_description
_atom_type_scat_dispersion_real
_atom_type_scat_dispersion_imag
_atom_type_scat_source
C C 0.0033 0.0016 'International Tables Vol C Tables 4.2.6.8 and 6.1.1.4'
H H 0.0000 0.0000 'International Tables Vol C Tables 4.2.6.8 and 6.1.1.4'
O O 0.0106 0.0060 'International Tables Vol C Tables 4.2.6.8 and 6.1.1.4'
Si Si 0.0817 0.0704 'International Tables Vol C Tables 4.2.6.8 and 6.1.1.4'
S S 0.1246 0.1234 'International Tables Vol C Tables 4.2.6.8 and 6.1.1.4'
Sc Sc 0.2519 0.3716 'International Tables Vol C Tables 4.2.6.8 and 6.1.1.4'

loop_
_geom_angle_atom_site_label_1
_geom_angle_atom_site_label_2
_geom_angle_atom_site_label_3
_geom_angle
O1 Sc1 C1 97.41(12)
O1 Sc1 C5 97.64(14)
C1 Sc1 C5 109.89(16)
O1 Sc1 C15 135.47(12)
C1 Sc1 C15 93.36(14)
C5 Sc1 C15 118.86(14)
O1 Sc1 C14 132.85(13)
C1 Sc1 C14 122.26(14)
C5 Sc1 C14 92.00(14)
C15 Sc1 C14 32.82(12)
O1 Sc1 C13 100.15(13)
C1 Sc1 C13 146.47(14)
C5 Sc1 C13 95.83(14)
C15 Sc1 C13 54.54(13)
C14 Sc1 C13 32.78(13)
O1 Sc1 C16 103.18(11)
C1 Sc1 C16 93.83(13)
C5 Sc1 C16 146.02(13)
C15 Sc1 C16 32.80(12)
C14 Sc1 C16 54.24(12)
C13 Sc1 C16 54.43(12)
O1 Sc1 C17 84.94(11)
C1 Sc1 C17 123.08(13)
C5 Sc1 C17 126.22(14)
C15 Sc1 C17 53.67(12)
C14 Sc1 C17 53.38(13)
C13 Sc1 C17 32.26(12)
C16 Sc1 C17 32.46(11)
C12 O1 C9 109.6(3)
C12 O1 Sc1 127.1(2)
C9 O1 Sc1 122.9(3)
C17 S1 C19 91.27(18)
C3 Si1 C1 116.7(4)
C3 Si1 C4 105.9(8)
C1 Si1 C4 116.0(6)
C3 Si1 C2 90.2(6)
C1 Si1 C2 112.7(4)
C4 Si1 C2 112.5(9)
C3 Si1 C4A 112.4(6)
C1 Si1 C4A 110.2(6)
C4 Si1 C4A 6.7(10)
C2 Si1 C4A 113.5(9)
C3 Si1 C2A 106.7(5)
C1 Si1 C2A 108.5(4)
C4 Si1 C2A 101.6(9)
C2 Si1 C2A 17.5(5)
C4A Si1 C2A 100.9(9)
C3 Si1 C3A 20.2(5)
C1 Si1 C3A 107.0(4)
C4 Si1 C3A 96.9(8)
C2 Si1 C3A 110.4(6)
C4A Si1 C3A 102.4(7)
C2A Si1 C3A 126.8(6)
C7A Si2 C8 82.1(7)
C7A Si2 C6 110.1(9)
C8 Si2 C6 121.4(7)
C7A Si2 C5 109.4(5)
C8 Si2 C5 115.4(4)
C6 Si2 C5 113.3(5)
C7A Si2 C6A 125.9(9)
C8 Si2 C6A 106.7(10)
C6 Si2 C6A 20.9(8)
C5 Si2 C6A 113.4(6)
C7A Si2 C8A 110.3(8)
C8 Si2 C8A 28.9(5)
C6 Si2 C8A 103.9(8)
C5 Si2 C8A 109.7(5)
C6A Si2 C8A 84.7(11)
C7A Si2 C7 27.3(6)
C8 Si2 C7 104.2(6)
C6 Si2 C7 84.8(8)
C5 Si2 C7 112.5(4)
C6A Si2 C7 103.4(10)
C8A Si2 C7 128.8(6)
Si1 C1 Sc1 125.2(2)
Si2 C5 Sc1 127.0(2)
O1 C9 C10 104.3(4)
C11 C10 C9 105.4(4)
C10 C11 C12 103.9(5)
O1 C12 C11 105.5(4)
C17 C13 C14 106.6(3)
C17 C13 Sc1 74.5(2)
C14 C13 Sc1 72.8(2)
C15 C14 C13 108.5(3)
C15 C14 C20 126.3(4)
C13 C14 C20 125.1(4)
C15 C14 Sc1 72.8(2)
C13 C14 Sc1 74.4(2)
C20 C14 Sc1 121.9(3)
C14 C15 C16 108.7(3)
C14 C15 Sc1 74.4(2)
C16 C15 Sc1 75.6(2)
C15 C16 C17 106.2(3)
C15 C16 C18 140.5(3)
C17 C16 C18 113.3(3)
C15 C16 Sc1 71.6(2)
C17 C16 Sc1 74.0(2)
C18 C16 Sc1 118.9(2)
C13 C17 C16 109.9(3)
C13 C17 S1 139.7(3)
C16 C17 S1 110.3(3)
C13 C17 Sc1 73.2(2)
C16 C17 Sc1 73.5(2)
S1 C17 Sc1 120.05(18)
C19 C18 C16 111.7(3)
C19 C18 C21 125.0(3)
C16 C18 C21 123.1(3)
C18 C19 C27 129.2(3)
C18 C19 S1 113.4(3)
C27 C19 S1 117.5(3)
C22 C21 C26 118.5(4)
C22 C21 C18 119.5(4)
C26 C21 C18 122.0(4)
C23 C22 C21 120.4(5)
C24 C23 C22 121.2(5)
C23 C24 C25 119.0(4)
C24 C25 C26 121.0(4)
C21 C26 C25 119.8(4)

loop_
_geom_bond_atom_site_label_1
_geom_bond_atom_site_label_2
_geom_bond_distance
Sc1 O1 2.141(3)
Sc1 C1 2.210(4)
Sc1 C5 2.222(4)
Sc1 C15 2.483(4)
Sc1 C14 2.503(3)
Sc1 C13 2.522(4)
Sc1 C16 2.534(4)
Sc1 C17 2.540(4)
O1 C12 1.447(5)
O1 C9 1.461(5)
S1 C17 1.749(4)
S1 C19 1.757(4)
Si1 C3 1.830(10)
Si1 C1 1.839(4)
Si1 C4 1.847(11)
Si1 C2 1.856(9)
Si1 C4A 1.869(10)
Si1 C2A 1.908(11)
Si1 C3A 1.916(9)
Si2 C7A 1.800(11)
Si2 C8 1.839(9)
Si2 C6 1.848(10)
Si2 C5 1.849(4)
Si2 C6A 1.850(11)
Si2 C8A 1.853(13)
Si2 C7 1.882(10)
C9 C10 1.489(8)
C10 C11 1.470(9)
C11 C12 1.481(6)
C13 C17 1.406(5)
C13 C14 1.418(6)
C14 C15 1.409(5)
C14 C20 1.511(6)
C15 C16 1.417(5)
C16 C17 1.418(5)
C16 C18 1.441(5)
C18 C19 1.362(5)
C18 C21 1.484(5)
C19 C27 1.500(6)
C21 C22 1.384(6)
C21 C26 1.387(5)
C22 C23 1.382(6)
C23 C24 1.361(8)
C24 C25 1.368(8)
C25 C26 1.394(6)
